data_2108943
loop_
_publ_author_name
'Hasija, Avantika'
'Som, Shubham'
'Chopra, Deepak'

_publ_section_title
;
 Investigation of crystal structures, energetics and isostructurality in
 halogen-substituted phosphoramidates
;
_journal_issue 2
_journal_name_full 'Acta Crystallographica Section B'
_journal_page_first
;
;
_journal_paper_doi 10.1107/S2052520622000889
_journal_volume 78
_journal_year 2022
_chemical_formula_moiety 'C18 H14 F2 N O3 P'
_chemical_formula_sum 'C18 H14 F2 N O3 P'
_chemical_formula_weight 361.27
_space_group_crystal_system triclinic
_space_group_IT_number 2
_space_group_name_Hall '-P 1'
_space_group_name_H-M_alt 'P -1'
_atom_sites_solution_hydrogens mixed
_atom_sites_solution_primary dual
_audit_creation_date 2021-05-28
_audit_creation_method
;
Olex2 1.3
(compiled 2020.11.12 svn.r5f609507 for OlexSys, GUI svn.r6272)
;
_cell_angle_alpha 68.276(3)
_cell_angle_beta 84.831(3)
_cell_angle_gamma 69.889(3)
_cell_formula_units_Z 2
_cell_length_a 9.2189(6)
_cell_length_b 10.0245(7)
_cell_length_c 10.0445(7)
_cell_measurement_reflns_used 6562
_cell_measurement_temperature 100(2)
_cell_measurement_theta_max 29.37
_cell_measurement_theta_min 2.35
_cell_volume 809.02(10)
_computing_cell_refinement 'Bruker SAINT'
_computing_data_collection 'Bruker APEX2'
_computing_data_reduction 'Bruker SAINT'
_computing_molecular_graphics 'Olex2 1.3 (Dolomanov et al., 2009)'
_computing_publication_material 'Olex2 1.3 (Dolomanov et al., 2009)'
_computing_structure_refinement 'SHELXL 2018/3 (Sheldrick, 2015)'
_computing_structure_solution 'SHELXS-97 (Sheldrick 2008)'
_diffrn_ambient_temperature 100.25
_diffrn_measured_fraction_theta_full 1.000
_diffrn_measured_fraction_theta_max 1.000
_diffrn_measurement_device_type 'Bruker APEX-II CCD'
_diffrn_measurement_method '\f and \w scans'
_diffrn_radiation_type MoK\a
_diffrn_radiation_wavelength 0.71073
_diffrn_reflns_av_R_equivalents 0.0939
_diffrn_reflns_av_unetI/netI 0.0626
_diffrn_reflns_Laue_measured_fraction_full 1.000
_diffrn_reflns_Laue_measured_fraction_max 1.000
_diffrn_reflns_limit_h_max 12
_diffrn_reflns_limit_h_min -12
_diffrn_reflns_limit_k_max 13
_diffrn_reflns_limit_k_min -13
_diffrn_reflns_limit_l_max 13
_diffrn_reflns_limit_l_min -13
_diffrn_reflns_number 22878
_diffrn_reflns_point_group_measured_fraction_full 1.000
_diffrn_reflns_point_group_measured_fraction_max 1.000
_diffrn_reflns_theta_full 25.242
_diffrn_reflns_theta_max 28.282
_diffrn_reflns_theta_min 2.322
_exptl_absorpt_coefficient_mu 0.209
_exptl_absorpt_correction_T_max 0.7460
_exptl_absorpt_correction_T_min 0.6775
_exptl_absorpt_correction_type multi-scan
_exptl_absorpt_process_details SADABS-2014/5
_exptl_crystal_colour colourless
_exptl_crystal_density_diffrn 1.483
_exptl_crystal_description needle
_exptl_crystal_F_000 372
_exptl_crystal_size_max 0.36
_exptl_crystal_size_mid 0.048
_exptl_crystal_size_min 0.018
_refine_diff_density_max 0.333
_refine_diff_density_min -0.543
_refine_diff_density_rms 0.069
_refine_ls_extinction_method none
_refine_ls_goodness_of_fit_ref 1.056
_refine_ls_hydrogen_treatment mixed
_refine_ls_matrix_type full
_refine_ls_number_parameters 230
_refine_ls_number_reflns 4012
_refine_ls_number_restraints 0
_refine_ls_restrained_S_all 1.056
_refine_ls_R_factor_all 0.0767
_refine_ls_R_factor_gt 0.0461
_refine_ls_shift/su_max 0.000
_refine_ls_shift/su_mean 0.000
_refine_ls_structure_factor_coef Fsqd
_refine_ls_weighting_details 'w=1/[\s^2^(Fo^2^)+(0.0304P)^2^+0.5222P] where P=(Fo^2^+2Fc^2^)/3'
_refine_ls_weighting_scheme calc
_refine_ls_wR_factor_gt 0.0901
_refine_ls_wR_factor_ref 0.1003
_reflns_Friedel_coverage 0.000
_reflns_number_gt 2972
_reflns_number_total 4012
_reflns_threshold_expression 'I > 2\s(I)'
_cod_data_source_file aw5064sup1.cif
_cod_data_source_block 25F
_cod_database_code 2108943
_shelx_shelxl_version_number 2018/3
_shelx_space_group_comment
;
The symmetry employed for this shelxl refinement is uniquely defined
by the following loop, which should always be used as a source of
symmetry information in preference to the above space-group names.
They are only intended as comments.
;
_shelx_estimated_absorpt_t_max 0.996
_shelx_estimated_absorpt_t_min 0.929
_olex2_refinement_description
;
1. Fixed Uiso
 At 1.2 times of:
  All C(H) groups
2.a Aromatic/amide H refined with riding coordinates:
 C2(H2), C3(H3), C4(H4), C5(H5), C6(H6), C9(H9), C10(H10), C12(H12), C14(H14),
 C15(H15), C16(H16), C17(H17), C18(H18)
;
_olex2_submission_special_instructions 'No special instructions were received'

loop_
_space_group_symop_operation_xyz
'x, y, z'
'-x, -y, -z'

loop_
_atom_site_label
_atom_site_type_symbol
_atom_site_fract_x
_atom_site_fract_y
_atom_site_fract_z
_atom_site_U_iso_or_equiv
_atom_site_adp_type
_atom_site_occupancy
_atom_site_site_symmetry_order
_atom_site_calc_flag
_atom_site_refinement_flags_posn
_atom_site_refinement_flags_adp
_atom_site_refinement_flags_occupancy
_atom_site_disorder_assembly
_atom_site_disorder_group
P1 P 0.05565(6) 0.18760(5) 0.02516(5) 0.01272(12) Uani 1 1 d . . . . .
F1 F -0.08886(14) 0.23889(14) -0.38945(12) 0.0239(3) Uani 1 1 d . . . . .
F2 F -0.21078(14) 0.77583(13) -0.31823(13) 0.0256(3) Uani 1 1 d . . . . .
O1 O 0.17258(15) 0.27812(15) -0.00478(14) 0.0156(3) Uani 1 1 d . . . . .
O2 O -0.06092(15) 0.28456(14) 0.10800(14) 0.0152(3) Uani 1 1 d . . . . .
O3 O 0.11482(15) 0.02359(15) 0.10545(14) 0.0172(3) Uani 1 1 d . . . . .
N1 N -0.02350(19) 0.22597(19) -0.12917(17) 0.0155(3) Uani 1 1 d . . . . .
C1 C 0.2972(2) 0.2645(2) -0.09561(19) 0.0145(4) Uani 1 1 d . . . . .
C2 C 0.3519(2) 0.3855(2) -0.1419(2) 0.0173(4) Uani 1 1 d . . . . .
H2 H 0.303849 0.471283 -0.114480 0.021 Uiso 1 1 calc R U . . .
C3 C 0.4777(2) 0.3806(2) -0.2289(2) 0.0215(4) Uani 1 1 d . . . . .
H3 H 0.515880 0.463640 -0.261962 0.026 Uiso 1 1 calc R U . . .
C4 C 0.5478(2) 0.2550(2) -0.2676(2) 0.0225(5) Uani 1 1 d . . . . .
H4 H 0.633974 0.251582 -0.327294 0.027 Uiso 1 1 calc R U . . .
C5 C 0.4918(2) 0.1345(2) -0.2192(2) 0.0217(4) Uani 1 1 d . . . . .
H5 H 0.540694 0.048125 -0.245493 0.026 Uiso 1 1 calc R U . . .
C6 C 0.3655(2) 0.1375(2) -0.1329(2) 0.0181(4) Uani 1 1 d . . . . .
H6 H 0.326848 0.054771 -0.100249 0.022 Uiso 1 1 calc R U . . .
C7 C -0.0875(2) 0.3692(2) -0.2384(2) 0.0146(4) Uani 1 1 d . . . . .
C8 C -0.1231(2) 0.3745(2) -0.3722(2) 0.0174(4) Uani 1 1 d . . . . .
C9 C -0.1878(2) 0.5076(3) -0.4850(2) 0.0226(5) Uani 1 1 d . . . . .
H9 H -0.211927 0.505342 -0.573992 0.027 Uiso 1 1 calc R U . . .
C10 C -0.2178(2) 0.6456(2) -0.4682(2) 0.0229(5) Uani 1 1 d . . . . .
H10 H -0.262092 0.739731 -0.544645 0.027 Uiso 1 1 calc R U . . .
C11 C -0.1811(2) 0.6409(2) -0.3370(2) 0.0183(4) Uani 1 1 d . . . . .
C12 C -0.1174(2) 0.5081(2) -0.2213(2) 0.0165(4) Uani 1 1 d . . . . .
H12 H -0.094642 0.511183 -0.132341 0.020 Uiso 1 1 calc R U . . .
C13 C -0.1737(2) 0.2289(2) 0.1909(2) 0.0138(4) Uani 1 1 d . . . . .
C14 C -0.1473(2) 0.1623(2) 0.3378(2) 0.0180(4) Uani 1 1 d . . . . .
H14 H -0.052062 0.146304 0.380647 0.022 Uiso 1 1 calc R U . . .
C15 C -0.2637(2) 0.1194(2) 0.4212(2) 0.0208(4) Uani 1 1 d . . . . .
H15 H -0.248018 0.072731 0.522496 0.025 Uiso 1 1 calc R U . . .
C16 C -0.4026(2) 0.1442(2) 0.3575(2) 0.0222(5) Uani 1 1 d . . . . .
H16 H -0.482129 0.115646 0.415449 0.027 Uiso 1 1 calc R U . . .
C17 C -0.4258(2) 0.2103(2) 0.2099(2) 0.0220(5) Uani 1 1 d . . . . .
H17 H -0.520910 0.226223 0.166872 0.026 Uiso 1 1 calc R U . . .
C18 C -0.3108(2) 0.2533(2) 0.1247(2) 0.0194(4) Uani 1 1 d . . . . .
H18 H -0.325618 0.298562 0.023288 0.023 Uiso 1 1 calc R U . . .
H1 H -0.041(3) 0.154(3) -0.138(3) 0.041(8) Uiso 1 1 d . . . . .

loop_
_atom_site_aniso_label
_atom_site_aniso_U_11
_atom_site_aniso_U_22
_atom_site_aniso_U_33
_atom_site_aniso_U_23
_atom_site_aniso_U_13
_atom_site_aniso_U_12
P1 0.0160(2) 0.0133(2) 0.0115(2) -0.00519(19) 0.00137(18) -0.00751(19)
F1 0.0294(7) 0.0338(7) 0.0189(6) -0.0164(5) 0.0037(5) -0.0162(6)
F2 0.0280(7) 0.0163(6) 0.0271(7) -0.0012(5) -0.0032(5) -0.0071(5)
O1 0.0179(7) 0.0184(7) 0.0164(7) -0.0093(6) 0.0036(5) -0.0108(6)
O2 0.0184(7) 0.0162(7) 0.0144(7) -0.0068(6) 0.0045(5) -0.0095(6)
O3 0.0192(7) 0.0156(7) 0.0177(7) -0.0050(6) -0.0003(6) -0.0077(5)
N1 0.0220(9) 0.0149(8) 0.0133(8) -0.0058(7) 0.0000(7) -0.0095(7)
C1 0.0146(9) 0.0186(10) 0.0092(9) -0.0033(8) -0.0020(7) -0.0057(8)
C2 0.0191(10) 0.0146(10) 0.0187(10) -0.0054(8) -0.0021(8) -0.0061(8)
C3 0.0204(10) 0.0251(11) 0.0224(11) -0.0061(9) 0.0009(8) -0.0146(9)
C4 0.0171(10) 0.0320(12) 0.0226(11) -0.0111(9) 0.0043(8) -0.0126(9)
C5 0.0209(10) 0.0236(11) 0.0249(11) -0.0144(9) 0.0036(9) -0.0073(9)
C6 0.0207(10) 0.0167(10) 0.0203(10) -0.0070(8) 0.0017(8) -0.0102(8)
C7 0.0129(9) 0.0210(10) 0.0119(9) -0.0049(8) 0.0021(7) -0.0097(8)
C8 0.0156(9) 0.0256(11) 0.0173(10) -0.0107(9) 0.0045(8) -0.0120(8)
C9 0.0164(10) 0.0386(13) 0.0133(10) -0.0078(9) -0.0004(8) -0.0114(9)
C10 0.0155(10) 0.0275(12) 0.0168(10) 0.0013(9) -0.0018(8) -0.0063(8)
C11 0.0150(9) 0.0184(10) 0.0197(10) -0.0039(8) 0.0008(8) -0.0066(8)
C12 0.0171(9) 0.0206(10) 0.0134(10) -0.0050(8) 0.0002(8) -0.0091(8)
C13 0.0177(9) 0.0113(9) 0.0145(9) -0.0060(7) 0.0045(7) -0.0069(7)
C14 0.0188(10) 0.0174(10) 0.0175(10) -0.0063(8) -0.0008(8) -0.0052(8)
C15 0.0271(11) 0.0173(10) 0.0150(10) -0.0037(8) 0.0044(8) -0.0072(8)
C16 0.0215(10) 0.0185(10) 0.0276(12) -0.0084(9) 0.0096(9) -0.0099(8)
C17 0.0192(10) 0.0221(11) 0.0281(12) -0.0099(9) -0.0004(9) -0.0095(8)
C18 0.0237(10) 0.0206(10) 0.0153(10) -0.0059(8) 0.0000(8) -0.0097(8)

loop_
_atom_type_symbol
_atom_type_description
_atom_type_scat_dispersion_real
_atom_type_scat_dispersion_imag
_atom_type_scat_source
C C 0.0033 0.0016 'International Tables Vol C Tables 4.2.6.8 and 6.1.1.4'
H H 0.0000 0.0000 'International Tables Vol C Tables 4.2.6.8 and 6.1.1.4'
N N 0.0061 0.0033 'International Tables Vol C Tables 4.2.6.8 and 6.1.1.4'
O O 0.0106 0.0060 'International Tables Vol C Tables 4.2.6.8 and 6.1.1.4'
F F 0.0171 0.0103 'International Tables Vol C Tables 4.2.6.8 and 6.1.1.4'
P P 0.1023 0.0942 'International Tables Vol C Tables 4.2.6.8 and 6.1.1.4'

loop_
_geom_angle_atom_site_label_1
_geom_angle_atom_site_label_2
_geom_angle_atom_site_label_3
_geom_angle
_geom_angle_site_symmetry_1
_geom_angle_site_symmetry_3
_geom_angle_publ_flag
O1 P1 O2 95.06(7) . . ?
O1 P1 N1 106.99(8) . . ?
O2 P1 N1 109.50(8) . . ?
O3 P1 O1 117.63(8) . . ?
O3 P1 O2 114.97(8) . . ?
O3 P1 N1 111.38(8) . . ?
C1 O1 P1 125.54(12) . . ?
C13 O2 P1 119.39(11) . . ?
P1 N1 H1 114.9(18) . . ?
C7 N1 P1 128.27(14) . . ?
C7 N1 H1 116.0(18) . . ?
C2 C1 O1 114.97(17) . . ?
C2 C1 C6 121.73(18) . . ?
C6 C1 O1 123.25(17) . . ?
C1 C2 H2 120.4 . . ?
C1 C2 C3 119.23(19) . . ?
C3 C2 H2 120.4 . . ?
C2 C3 H3 120.0 . . ?
C4 C3 C2 120.09(18) . . ?
C4 C3 H3 120.0 . . ?
C3 C4 H4 120.2 . . ?
C3 C4 C5 119.70(19) . . ?
C5 C4 H4 120.2 . . ?
C4 C5 H5 119.4 . . ?
C4 C5 C6 121.16(19) . . ?
C6 C5 H5 119.4 . . ?
C1 C6 C5 118.08(18) . . ?
C1 C6 H6 121.0 . . ?
C5 C6 H6 121.0 . . ?
C8 C7 N1 118.73(17) . . ?
C8 C7 C12 117.28(17) . . ?
C12 C7 N1 123.99(17) . . ?
F1 C8 C7 116.94(17) . . ?
F1 C8 C9 119.64(17) . . ?
C9 C8 C7 123.41(19) . . ?
C8 C9 H9 120.3 . . ?
C8 C9 C10 119.37(19) . . ?
C10 C9 H9 120.3 . . ?
C9 C10 H10 121.3 . . ?
C11 C10 C9 117.41(19) . . ?
C11 C10 H10 121.3 . . ?
F2 C11 C10 118.20(17) . . ?
F2 C11 C12 117.60(17) . . ?
C10 C11 C12 124.20(19) . . ?
C7 C12 H12 120.8 . . ?
C11 C12 C7 118.31(18) . . ?
C11 C12 H12 120.8 . . ?
C14 C13 O2 117.90(16) . . ?
C14 C13 C18 122.47(18) . . ?
C18 C13 O2 119.43(17) . . ?
C13 C14 H14 120.9 . . ?
C13 C14 C15 118.25(18) . . ?
C15 C14 H14 120.9 . . ?
C14 C15 H15 119.8 . . ?
C16 C15 C14 120.36(19) . . ?
C16 C15 H15 119.8 . . ?
C15 C16 H16 119.9 . . ?
C17 C16 C15 120.27(19) . . ?
C17 C16 H16 119.9 . . ?
C16 C17 H17 119.9 . . ?
C16 C17 C18 120.24(19) . . ?
C18 C17 H17 119.9 . . ?
C13 C18 C17 118.41(19) . . ?
C13 C18 H18 120.8 . . ?
C17 C18 H18 120.8 . . ?

loop_
_geom_bond_atom_site_label_1
_geom_bond_atom_site_label_2
_geom_bond_distance
_geom_bond_site_symmetry_2
_geom_bond_publ_flag
P1 O1 1.5773(13) . ?
P1 O2 1.5846(14) . ?
P1 O3 1.4602(14) . ?
P1 N1 1.6287(16) . ?
F1 C8 1.359(2) . ?
F2 C11 1.366(2) . ?
O1 C1 1.403(2) . ?
O2 C13 1.409(2) . ?
N1 C7 1.407(2) . ?
N1 H1 0.82(3) . ?
C1 C2 1.380(3) . ?
C1 C6 1.384(3) . ?
C2 H2 0.9500 . ?
C2 C3 1.386(3) . ?
C3 H3 0.9500 . ?
C3 C4 1.382(3) . ?
C4 H4 0.9500 . ?
C4 C5 1.383(3) . ?
C5 H5 0.9500 . ?
C5 C6 1.386(3) . ?
C6 H6 0.9500 . ?
C7 C8 1.390(3) . ?
C7 C12 1.396(3) . ?
C8 C9 1.370(3) . ?
C9 H9 0.9500 . ?
C9 C10 1.386(3) . ?
C10 H10 0.9500 . ?
C10 C11 1.370(3) . ?
C11 C12 1.381(3) . ?
C12 H12 0.9500 . ?
C13 C14 1.380(3) . ?
C13 C18 1.384(3) . ?
C14 H14 0.9500 . ?
C14 C15 1.388(3) . ?
C15 H15 0.9500 . ?
C15 C16 1.386(3) . ?
C16 H16 0.9500 . ?
C16 C17 1.384(3) . ?
C17 H17 0.9500 . ?
C17 C18 1.386(3) . ?
C18 H18 0.9500 . ?

loop_
_geom_torsion_atom_site_label_1
_geom_torsion_atom_site_label_2
_geom_torsion_atom_site_label_3
_geom_torsion_atom_site_label_4
_geom_torsion
_geom_torsion_site_symmetry_1
_geom_torsion_site_symmetry_2
_geom_torsion_site_symmetry_3
_geom_torsion_site_symmetry_4
_geom_torsion_publ_flag
P1 O1 C1 C2 159.85(13) . . . . ?
P1 O1 C1 C6 -22.4(2) . . . . ?
P1 O2 C13 C14 101.79(17) . . . . ?
P1 O2 C13 C18 -83.35(19) . . . . ?
P1 N1 C7 C8 168.17(14) . . . . ?
P1 N1 C7 C12 -11.6(3) . . . . ?
F1 C8 C9 C10 -177.88(17) . . . . ?
F2 C11 C12 C7 179.54(16) . . . . ?
O1 P1 O2 C13 -164.86(13) . . . . ?
O1 P1 N1 C7 -47.42(18) . . . . ?
O1 C1 C2 C3 178.23(16) . . . . ?
O1 C1 C6 C5 -177.62(17) . . . . ?
O2 P1 O1 C1 -170.05(14) . . . . ?
O2 P1 N1 C7 54.48(18) . . . . ?
O2 C13 C14 C15 174.41(16) . . . . ?
O2 C13 C18 C17 -174.04(17) . . . . ?
O3 P1 O1 C1 68.30(16) . . . . ?
O3 P1 O2 C13 -41.16(15) . . . . ?
O3 P1 N1 C7 -177.24(16) . . . . ?
N1 P1 O1 C1 -57.87(16) . . . . ?
N1 P1 O2 C13 85.11(14) . . . . ?
N1 C7 C8 F1 -1.9(2) . . . . ?
N1 C7 C8 C9 178.97(18) . . . . ?
N1 C7 C12 C11 -179.75(17) . . . . ?
C1 C2 C3 C4 -0.4(3) . . . . ?
C2 C1 C6 C5 -0.1(3) . . . . ?
C2 C3 C4 C5 0.0(3) . . . . ?
C3 C4 C5 C6 0.4(3) . . . . ?
C4 C5 C6 C1 -0.4(3) . . . . ?
C6 C1 C2 C3 0.5(3) . . . . ?
C7 C8 C9 C10 1.2(3) . . . . ?
C8 C7 C12 C11 0.4(3) . . . . ?
C8 C9 C10 C11 -0.3(3) . . . . ?
C9 C10 C11 F2 -179.60(17) . . . . ?
C9 C10 C11 C12 -0.4(3) . . . . ?
C10 C11 C12 C7 0.3(3) . . . . ?
C12 C7 C8 F1 177.86(16) . . . . ?
C12 C7 C8 C9 -1.2(3) . . . . ?
C13 C14 C15 C16 -0.4(3) . . . . ?
C14 C13 C18 C17 0.6(3) . . . . ?
C14 C15 C16 C17 0.8(3) . . . . ?
C15 C16 C17 C18 -0.5(3) . . . . ?
C16 C17 C18 C13 -0.2(3) . . . . ?
C18 C13 C14 C15 -0.3(3) . . . . ?

_cod_database_fobs_code 2108943
